data_7027706
loop_
_publ_author_name
'Chang, Chao-Wan'
'Lin, Ying-Chih'
'Lee, Gene-Hsiang'
'Wang, Yu'

_publ_section_title
;
 Reactions of ruthenium acetylide complexes with
 benzylidenemalonitrile&#x200A;&#x2020;
;
_journal_issue 23
_journal_name_full 'Journal of the Chemical Society, Dalton Transactions'
_journal_page_first 4223
_journal_paper_doi 10.1039/a905788i
_journal_year 1999
_chemical_formula_moiety 'C44 H40 N2 O3 P2 Ru '
_chemical_formula_sum 'C44 H40 N2 O3 P2 Ru'
_chemical_formula_weight 807.82
_chemical_name_systematic ?
_space_group_IT_number 14
_symmetry_cell_setting monoclinic
_symmetry_space_group_name_Hall '-P 2ybc'
_symmetry_space_group_name_H-M 'P 1 21/c 1'
_cell_angle_alpha 90.0
_cell_angle_beta 104.206(12)
_cell_angle_gamma 90.0
_cell_formula_units_Z 4
_cell_length_a 11.3426(14)
_cell_length_b 31.489(5)
_cell_length_c 11.0026(18)
_cell_measurement_reflns_used 25
_cell_measurement_temperature 295
_cell_measurement_theta_max 11.16
_cell_measurement_theta_min 7.44
_cell_volume 3809.6(10)
_computing_cell_refinement 'NONIUS CAD4'
_computing_data_collection 'NONIUS CAD4'
_computing_data_reduction 'NRCVAX DATRD2'
_computing_molecular_graphics 'NRCVAX ORTEP'
_computing_publication_material 'NRCVAX TABLES'
_computing_structure_refinement 'NRCVAX LSTSQ'
_computing_structure_solution 'NRCVAX SOLVER'
_diffrn_ambient_temperature 295
_diffrn_measurement_device 'Nonius CAD-4    '
_diffrn_measurement_method 'Theta/2theta scan b/P/b '
_diffrn_radiation_monochromator graphite
_diffrn_radiation_source 'xray tube'
_diffrn_radiation_type 'Molybdenum K\a'
_diffrn_radiation_wavelength 0.71073
_diffrn_reflns_av_R_equivalents 0.000
_diffrn_reflns_limit_h_max 11
_diffrn_reflns_limit_h_min -12
_diffrn_reflns_limit_k_max 33
_diffrn_reflns_limit_k_min 0
_diffrn_reflns_limit_l_max 11
_diffrn_reflns_limit_l_min 0
_diffrn_reflns_number 4954
_diffrn_reflns_theta_max 22.43
_diffrn_reflns_theta_min 0.00
_diffrn_standards_decay_% 0.0
_diffrn_standards_interval_time 60
_diffrn_standards_number 3
_exptl_absorpt_coefficient_mu 0.53
_exptl_absorpt_correction_T_max 0.9978
_exptl_absorpt_correction_T_min 0.9456
_exptl_absorpt_correction_type empirical
_exptl_crystal_density_diffrn 1.408
_exptl_crystal_F_000 1659.56
_exptl_crystal_size_max 0.30
_exptl_crystal_size_mid 0.20
_exptl_crystal_size_min 0.10
_refine_diff_density_max 0.33
_refine_diff_density_min -0.34
_refine_ls_goodness_of_fit_obs 1.21
_refine_ls_matrix_type atomblock
_refine_ls_number_parameters 469
_refine_ls_number_reflns 2517
_refine_ls_R_factor_all 0.120
_refine_ls_R_factor_obs 0.043
_refine_ls_shift/esd_max 0.007
_refine_ls_structure_factor_coef F
_refine_ls_weighting_details 'w = 1/(\s^2^(F)+0.0001F^2^)'
_refine_ls_weighting_scheme calc
_refine_ls_wR_factor_all 0.050
_refine_ls_wR_factor_obs 0.040
_reflns_number_observed 2517
_reflns_number_total 4954
_reflns_observed_criterion 'Inet > 2.0\s(Inet)'
_cod_data_source_file 905788isup1.cif
_cod_data_source_block IC5011
_cod_depositor_comments
;
The following automatic conversions were performed:

'_symmetry_cell_setting' value 'Monoclinic' changed to 'monoclinic'
according to /home/saulius/struct/CIF-dictionaries/cif_core.dic
dictionary named 'cif_core.dic' version 2.4.2 from 2011-04-26.

Automatic conversion script
Id: cif_fix_values 1891 2012-01-12 08:04:46Z andrius 

The following automatic conversions were performed:

'_refine_ls_weighting_scheme' value '1/(\s^2^(F)+0.0001F^2^)' was
changed to 'calc'. New tag '_refine_ls_weighting_details' was
created. The value of the new tag was set to 'w =
1/(\s^2^(F)+0.0001F^2^)'.

Automatic conversion script
Id: cif_fix_values 3143 2015-03-26 13:38:13Z robertas 
;
_cod_original_sg_symbol_H-M 'P 21/c'
_cod_original_formula_sum 'C44 H40 N2 O3 P2 Ru '
_cod_database_code 7027706

loop_
_symmetry_equiv_pos_as_xyz
x,y,z
-x,-y,-z
-x,1/2+y,1/2-z
x,1/2-y,1/2+z

loop_
_atom_site_aniso_label
_atom_site_aniso_U_11
_atom_site_aniso_U_22
_atom_site_aniso_U_33
_atom_site_aniso_U_12
_atom_site_aniso_U_13
_atom_site_aniso_U_23
_atom_site_aniso_type_symbol
Ru 0.0412(4) 0.0316(3) 0.0394(4) -0.0057(5) 0.0157(3) -0.0031(4) Ru
P1 0.0451(15) 0.0425(14) 0.0416(15) -0.0037(12) 0.0194(12) -0.0058(12) P
P2 0.0407(14) 0.0375(13) 0.0368(14) -0.0022(12) 0.0118(12) 0.0047(11) P
O1 0.061(4) 0.041(4) 0.060(4) -0.013(3) 0.025(3) -0.011(3) O
O2 0.084(5) 0.109(6) 0.062(5) 0.009(4) 0.038(4) 0.027(4) O
O3 0.041(4) 0.083(5) 0.074(5) 0.001(3) 0.028(3) -0.015(4) O
N1 0.073(6) 0.083(6) 0.046(5) 0.023(5) 0.026(4) 0.004(5) N
N2 0.108(7) 0.092(7) 0.069(6) 0.023(6) 0.036(6) 0.041(5) N
C1 0.036(5) 0.030(5) 0.051(6) -0.008(4) 0.008(4) -0.008(4) C
C2 0.035(5) 0.039(5) 0.029(5) -0.001(4) 0.010(4) -0.002(4) C
C3 0.034(5) 0.044(5) 0.037(5) 0.004(4) 0.003(4) 0.003(4) C
C4 0.038(5) 0.049(6) 0.037(5) -0.004(4) 0.010(4) 0.011(4) C
C5 0.064(7) 0.043(6) 0.068(7) 0.006(5) 0.004(6) 0.011(5) C
C6 0.058(7) 0.078(8) 0.109(9) 0.001(6) 0.001(7) 0.037(7) C
C7 0.062(7) 0.066(7) 0.171(12) 0.014(6) 0.067(8) 0.046(8) C
C8 0.126(10) 0.058(7) 0.105(9) 0.042(7) 0.067(8) 0.015(7) C
C9 0.089(8) 0.055(6) 0.054(7) 0.019(6) 0.018(6) -0.004(5) C
C10 0.035(5) 0.044(6) 0.061(6) 0.004(4) 0.001(5) -0.018(5) C
C11 0.037(6) 0.073(7) 0.091(8) -0.014(5) 0.007(6) -0.009(6) C
C12 0.048(6) 0.086(9) 0.118(9) -0.019(6) 0.013(6) 0.011(7) C
C13 0.055(6) 0.044(6) 0.147(10) -0.004(6) -0.016(7) -0.037(7) C
C14 0.061(7) 0.117(10) 0.102(9) -0.009(7) -0.001(6) -0.064(8) C
C15 0.060(7) 0.098(8) 0.071(8) 0.000(6) 0.017(6) -0.027(7) C
C16 0.041(5) 0.045(5) 0.032(5) 0.010(4) 0.007(4) 0.007(4) C
C17 0.059(6) 0.061(6) 0.027(5) 0.004(5) 0.020(5) 0.007(4) C
C18 0.052(6) 0.068(7) 0.041(6) 0.018(5) 0.012(5) 0.013(5) C
C19 0.107(9) 0.063(7) 0.094(9) -0.010(7) 0.048(7) -0.035(6) C
C20 0.147(13) 0.219(17) 0.104(11) -0.051(12) 0.055(10) 0.045(11) C
C21 0.062(8) 0.171(13) 0.148(12) 0.005(9) 0.040(9) -0.050(11) C
C22 0.032(5) 0.036(5) 0.046(6) -0.007(4) 0.005(4) 0.004(4) C
C23 0.042(6) 0.042(6) 0.060(6) 0.000(5) 0.012(5) 0.008(5) C
C24 0.050(6) 0.049(6) 0.084(8) 0.005(5) 0.016(6) 0.023(6) C
C25 0.067(7) 0.061(7) 0.083(8) -0.014(6) 0.029(6) 0.021(6) C
C26 0.072(7) 0.070(7) 0.073(7) -0.015(6) 0.042(6) 0.000(6) C
C27 0.060(6) 0.047(6) 0.061(7) -0.007(5) 0.025(5) -0.002(5) C
C28 0.054(6) 0.036(5) 0.048(6) 0.007(4) 0.017(5) 0.016(4) C
C29 0.049(6) 0.060(7) 0.064(7) 0.005(5) 0.009(5) -0.003(5) C
C30 0.046(7) 0.093(8) 0.084(8) 0.017(6) -0.008(6) -0.005(7) C
C31 0.049(7) 0.089(8) 0.091(9) 0.024(6) 0.022(6) 0.002(7) C
C32 0.068(7) 0.061(7) 0.069(7) 0.018(6) 0.021(6) -0.003(6) C
C33 0.074(7) 0.060(6) 0.041(6) 0.019(5) 0.022(5) 0.010(5) C
C34 0.037(5) 0.047(5) 0.030(5) 0.002(4) 0.000(4) -0.005(4) C
C35 0.085(7) 0.050(6) 0.036(5) -0.008(5) 0.013(5) 0.000(5) C
C36 0.094(8) 0.071(7) 0.041(6) -0.004(6) 0.026(6) 0.004(5) C
C37 0.097(8) 0.081(8) 0.026(6) 0.012(6) 0.013(6) -0.003(5) C
C38 0.083(8) 0.068(7) 0.046(6) -0.012(6) 0.003(6) -0.014(5) C
C39 0.065(7) 0.053(6) 0.044(6) -0.011(5) 0.016(5) -0.001(5) C
C40 0.097(8) 0.053(6) 0.056(7) -0.025(6) 0.026(6) 0.000(5) C
C41 0.063(7) 0.018(5) 0.068(7) 0.003(4) -0.005(5) -0.002(4) C
C42 0.050(6) 0.039(5) 0.067(7) -0.010(5) 0.028(5) -0.012(5) C
C43 0.067(7) 0.036(5) 0.068(7) -0.024(5) 0.010(6) -0.014(5) C
C44 0.053(6) 0.044(6) 0.120(9) -0.023(5) 0.041(7) -0.026(6) C

loop_
_atom_site_label
_atom_site_fract_x
_atom_site_fract_y
_atom_site_fract_z
_atom_site_U_iso_or_equiv
_atom_site_thermal_displace_type
_atom_site_type_symbol
Ru 0.32347(6) 0.080433(21) 0.23362(7) 0.0364(4) Uani Ru
P1 0.25294(21) 0.12604(7) 0.35474(21) 0.0415(14) Uani P
P2 0.52346(20) 0.10280(7) 0.31291(21) 0.0379(13) Uani P
O1 0.2994(5) 0.17326(16) 0.3615(5) 0.052(4) Uani O
O2 0.2793(6) 0.11760(22) 0.5019(6) 0.081(5) Uani O
O3 0.1086(5) 0.12821(19) 0.3156(6) 0.064(4) Uani O
N1 0.5231(7) 0.07220(24) -0.0294(6) 0.065(5) Uani N
N2 0.3201(8) 0.1807(3) -0.1820(7) 0.087(6) Uani N
C1 0.2903(7) 0.12154(23) 0.0840(7) 0.039(5) Uani C
C2 0.1768(7) 0.14822(24) 0.0491(7) 0.034(5) Uani C
C3 0.1717(7) 0.18865(24) 0.0786(7) 0.039(5) Uani C
C4 0.0701(7) 0.2183(3) 0.0510(7) 0.041(5) Uani C
C5 -0.0240(8) 0.2166(3) -0.0538(8) 0.061(6) Uani C
C6 -0.1166(9) 0.2463(3) -0.0795(10) 0.085(8) Uani C
C7 -0.1147(9) 0.2793(3) 0.0000(11) 0.093(9) Uani C
C8 -0.0232(10) 0.2825(3) 0.1024(10) 0.090(8) Uani C
C9 0.0700(9) 0.2536(3) 0.1283(8) 0.066(7) Uani C
C10 0.0692(7) 0.1232(3) -0.0250(8) 0.049(5) Uani C
C11 -0.0259(8) 0.1126(3) 0.0286(9) 0.069(7) Uani C
C12 -0.1238(8) 0.0898(3) -0.0427(10) 0.086(8) Uani C
C13 -0.1251(8) 0.0767(3) -0.1604(11) 0.089(8) Uani C
C14 -0.0326(9) 0.0873(4) -0.2120(10) 0.097(8) Uani C
C15 0.0642(9) 0.1100(3) -0.1461(9) 0.076(7) Uani C
C16 0.3569(7) 0.12463(25) -0.0055(7) 0.040(5) Uani C
C17 0.4514(7) 0.0955(3) -0.0129(7) 0.048(6) Uani C
C18 0.3354(8) 0.1561(3) -0.1047(8) 0.053(6) Uani C
C19 0.3020(10) 0.2048(3) 0.4547(10) 0.084(8) Uani C
C20 0.2303(13) 0.0915(5) 0.5679(12) 0.153(13) Uani C
C21 0.0358(10) 0.1544(4) 0.3626(12) 0.125(11) Uani C
C22 0.5790(7) 0.14804(24) 0.2377(7) 0.039(5) Uani C
C23 0.5157(7) 0.18625(25) 0.2276(8) 0.048(6) Uani C
C24 0.5504(8) 0.2197(3) 0.1664(9) 0.061(7) Uani C
C25 0.6438(8) 0.2167(3) 0.1086(9) 0.069(7) Uani C
C26 0.7075(9) 0.1796(3) 0.1149(9) 0.067(7) Uani C
C27 0.6765(8) 0.1451(3) 0.1833(8) 0.054(6) Uani C
C28 0.6477(7) 0.06406(24) 0.3207(8) 0.045(5) Uani C
C29 0.7563(8) 0.0681(3) 0.4104(8) 0.058(6) Uani C
C30 0.8537(8) 0.0416(3) 0.4118(9) 0.078(7) Uani C
C31 0.8475(8) 0.0110(3) 0.3241(10) 0.075(8) Uani C
C32 0.7388(8) 0.0057(3) 0.2346(9) 0.065(7) Uani C
C33 0.6420(8) 0.0326(3) 0.2337(8) 0.057(6) Uani C
C34 0.5579(7) 0.11840(25) 0.4773(7) 0.040(5) Uani C
C35 0.5348(8) 0.0887(3) 0.5645(7) 0.057(7) Uani C
C36 0.5600(9) 0.0968(3) 0.6900(8) 0.068(7) Uani C
C37 0.6057(9) 0.1351(3) 0.7351(8) 0.068(7) Uani C
C38 0.6309(9) 0.1646(3) 0.6531(8) 0.068(7) Uani C
C39 0.6074(8) 0.1566(3) 0.5255(8) 0.053(6) Uani C
C40 0.2659(9) 0.0222(3) 0.3214(8) 0.067(7) Uani C
C41 0.3629(8) 0.01140(23) 0.2708(8) 0.053(6) Uani C
C42 0.3291(7) 0.01747(25) 0.1406(8) 0.050(6) Uani C
C43 0.2073(8) 0.0311(3) 0.1110(9) 0.058(6) Uani C
C44 0.1694(8) 0.0350(3) 0.2234(10) 0.069(7) Uani C
H3 0.249 0.201 0.129 0.0468 Uiso H
H5 -0.025 0.193 -0.116 0.0701 Uiso H
H6 -0.185 0.244 -0.157 0.0912 Uiso H
H7 -0.180 0.301 -0.019 0.1048 Uiso H
H8 -0.023 0.306 0.161 0.1012 Uiso H
H9 0.138 0.257 0.204 0.0772 Uiso H
H11 -0.022 0.121 0.119 0.0809 Uiso H
H12 -0.197 0.084 -0.008 0.0873 Uiso H
H13 -0.191 0.059 -0.205 0.0848 Uiso H
H14 -0.036 0.079 -0.300 0.0952 Uiso H
H15 0.132 0.117 -0.185 0.0798 Uiso H
H19a 0.335 0.231 0.435 0.0919 Uiso H
H19b 0.222 0.211 0.468 0.0919 Uiso H
H19c 0.352 0.196 0.536 0.0919 Uiso H
H20a 0.267 0.093 0.658 0.1509 Uiso H
H20b 0.144 0.096 0.558 0.1509 Uiso H
H20c 0.239 0.061 0.547 0.1509 Uiso H
H21a -0.050 0.150 0.325 0.1313 Uiso H
H21b 0.046 0.151 0.453 0.1313 Uiso H
H21c 0.052 0.185 0.351 0.1313 Uiso H
H23 0.446 0.189 0.265 0.0542 Uiso H
H24 0.507 0.247 0.163 0.0709 Uiso H
H25 0.667 0.241 0.063 0.0764 Uiso H
H26 0.775 0.176 0.072 0.0748 Uiso H
H27 0.724 0.118 0.192 0.0665 Uiso H
H29 0.764 0.090 0.477 0.0671 Uiso H
H30 0.930 0.045 0.478 0.0845 Uiso H
H31 0.919 -0.007 0.323 0.0844 Uiso H
H32 0.731 -0.017 0.172 0.0751 Uiso H
H33 0.565 0.029 0.169 0.0738 Uiso H
H35 0.502 0.060 0.533 0.0734 Uiso H
H36 0.545 0.075 0.750 0.0769 Uiso H
H37 0.621 0.141 0.824 0.0772 Uiso H
H38 0.667 0.192 0.688 0.0792 Uiso H
H39 0.625 0.179 0.469 0.0644 Uiso H
H40 0.264 0.021 0.411 0.0780 Uiso H
H41 0.443 0.002 0.320 0.0647 Uiso H
H42 0.382 0.013 0.083 0.0629 Uiso H
H43 0.155 0.037 0.025 0.0695 Uiso H
H44 0.088 0.045 0.231 0.0815 Uiso H

loop_
_atom_type_symbol
_atom_type_scat_dispersion_real
_atom_type_scat_dispersion_imag
_atom_type_scat_source
C 0.002 0.002 'International Tables Vol. IV Table 2.2B'
H 0.000 0.000 'International Tables Vol. IV Table 2.2B'
N 0.004 0.003 'International Tables Vol. IV Table 2.2B'
O 0.008 0.006 'International Tables Vol. IV Table 2.2B'
P 0.090 0.095 'International Tables Vol. IV Table 2.2B'
Ru -1.420 0.836 'International Tables Vol. IV Table 2.2B'

loop_
_geom_angle_atom_site_label_1
_geom_angle_atom_site_label_2
_geom_angle_atom_site_label_3
_geom_angle
P1 Ru P2 92.33(8)
P1 Ru C1 92.92(22)
P1 Ru C40 94.80(25)
P1 Ru C41 126.9(3)
P1 Ru C42 153.57(21)
P1 Ru C43 123.79(25)
P1 Ru C44 92.96(23)
P2 Ru C1 94.57(21)
P2 Ru C40 116.4(3)
P2 Ru C41 95.32(22)
P2 Ru C42 107.71(22)
P2 Ru C43 143.46(24)
P2 Ru C44 152.5(3)
C1 Ru C40 147.6(3)
C1 Ru C41 138.4(3)
C1 Ru C42 102.2(3)
C1 Ru C43 89.4(3)
C1 Ru C44 112.0(3)
C40 Ru C41 36.2(3)
C40 Ru C42 61.1(3)
C40 Ru C43 60.4(3)
C40 Ru C44 36.2(4)
C41 Ru C42 36.5(3)
C41 Ru C43 60.1(3)
C41 Ru C44 60.4(3)
C42 Ru C43 36.5(3)
C42 Ru C44 61.4(3)
C43 Ru C44 36.5(3)
Ru P1 O1 118.04(23)
Ru P1 O2 119.5(3)
Ru P1 O3 111.21(24)
O1 P1 O2 97.6(3)
O1 P1 O3 106.5(3)
O2 P1 O3 101.9(3)
Ru P2 C22 118.4(3)
Ru P2 C28 118.6(3)
Ru P2 C34 113.9(3)
C22 P2 C28 101.0(4)
C22 P2 C34 103.0(4)
C28 P2 C34 99.0(4)
P1 O1 C19 129.9(6)
P1 O2 C20 132.0(8)
P1 O3 C21 127.3(6)
Ru C1 C2 122.2(5)
Ru C1 C16 126.1(6)
C2 C1 C16 111.2(7)
C1 C2 C3 124.2(7)
C1 C2 C10 111.8(6)
C3 C2 C10 123.9(7)
C2 C3 C4 130.4(7)
C3 C4 C5 124.4(8)
C3 C4 C9 120.1(7)
C5 C4 C9 115.3(8)
C4 C5 C6 122.9(9)
C5 C6 C7 119.7(9)
C6 C7 C8 119.2(9)
C7 C8 C9 121.7(9)
C4 C9 C8 121.1(9)
C2 C10 C11 120.2(7)
C2 C10 C15 120.9(8)
C11 C10 C15 118.9(8)
C10 C11 C12 118.7(9)
C11 C12 C13 121.0(9)
C12 C13 C14 119.9(8)
C13 C14 C15 120.9(9)
C10 C15 C14 120.5(9)
C1 C16 C17 123.0(7)
C1 C16 C18 124.3(7)
C17 C16 C18 112.7(7)
N1 C17 C16 174.3(8)
N2 C18 C16 179.2(9)
P2 C22 C23 118.7(6)
P2 C22 C27 122.8(6)
C23 C22 C27 118.3(7)
C22 C23 C24 120.3(8)
C23 C24 C25 121.9(8)
C24 C25 C26 119.7(8)
C25 C26 C27 119.1(8)
C22 C27 C26 120.5(8)
P2 C28 C29 120.5(6)
P2 C28 C33 122.7(6)
C29 C28 C33 116.6(7)
C28 C29 C30 121.4(8)
C29 C30 C31 121.4(8)
C30 C31 C32 118.3(8)
C31 C32 C33 119.9(8)
C28 C33 C32 122.4(8)
P2 C34 C35 117.8(6)
P2 C34 C39 125.8(6)
C35 C34 C39 116.4(7)
C34 C35 C36 122.5(8)
C35 C36 C37 120.1(8)
C36 C37 C38 118.9(8)
C37 C38 C39 121.6(8)
C34 C39 C38 120.4(8)
Ru C40 C41 71.7(5)
Ru C40 C44 71.8(5)
C41 C40 C44 108.0(8)
Ru C41 C40 72.1(5)
Ru C41 C42 71.9(4)
C40 C41 C42 109.3(7)
Ru C42 C41 71.6(4)
Ru C42 C43 72.5(5)
C41 C42 C43 106.5(7)
Ru C43 C42 71.1(5)
Ru C43 C44 71.1(5)
C42 C43 C44 108.4(8)
Ru C44 C40 72.0(5)
Ru C44 C43 72.4(5)
C40 C44 C43 107.7(8)

loop_
_geom_bond_atom_site_label_1
_geom_bond_atom_site_label_2
_geom_bond_distance
Ru P1 2.2364(23)
Ru P2 2.3305(23)
Ru C1 2.055(8)
Ru C40 2.243(8)
Ru C41 2.237(7)
Ru C42 2.240(8)
Ru C43 2.258(8)
Ru C44 2.241(8)
P1 O1 1.573(5)
P1 O2 1.595(6)
P1 O3 1.588(6)
P2 C22 1.835(8)
P2 C28 1.850(8)
P2 C34 1.821(8)
O1 C19 1.423(11)
O2 C20 1.308(13)
O3 C21 1.355(13)
N1 C17 1.143(11)
N2 C18 1.131(11)
C1 C2 1.506(11)
C1 C16 1.384(11)
C2 C3 1.319(11)
C2 C10 1.512(11)
C3 C4 1.455(11)
C4 C5 1.367(12)
C4 C9 1.399(12)
C5 C6 1.383(13)
C6 C7 1.354(16)
C7 C8 1.335(17)
C8 C9 1.371(13)
C10 C11 1.391(12)
C10 C15 1.383(12)
C11 C12 1.391(13)
C12 C13 1.356(16)
C13 C14 1.352(15)
C14 C15 1.360(13)
C16 C17 1.428(11)
C16 C18 1.451(11)
C22 C23 1.391(11)
C22 C27 1.384(11)
C23 C24 1.360(12)
C24 C25 1.365(13)
C25 C26 1.368(14)
C26 C27 1.414(12)
C28 C29 1.383(12)
C28 C33 1.369(12)
C29 C30 1.382(12)
C30 C31 1.352(14)
C31 C32 1.386(13)
C32 C33 1.384(12)
C34 C35 1.410(11)
C34 C39 1.378(11)
C35 C36 1.364(12)
C36 C37 1.359(13)
C37 C38 1.372(13)
C38 C39 1.387(12)
C40 C41 1.392(13)
C40 C44 1.394(14)
C41 C42 1.402(12)
C42 C43 1.407(12)
C43 C44 1.411(13)
